data_4507348
loop_
_publ_author_name
'Chadha, Renu'
'Saini, Anupam'
'Khullar, Sadhika'
'Jain, Dharamvir Singh'
'Mandal, Sanjay K.'
'Guru Row, T. N.'

_publ_section_title
;
 Crystal Structures and Physicochemical Properties of Four New Lamotrigine
 Multicomponent Forms
;
_journal_issue 2
_journal_name_full 'Crystal Growth &amp; Design'
_journal_page_first 858
_journal_paper_doi 10.1021/cg301556j
_journal_volume 13
_journal_year 2013
_chemical_formula_moiety '2(C9 H8 N5 Cl2), C5 H6 O4, C4 H10 O1, H2 O'
_chemical_formula_sum 'C27 H34 Cl4 N10 O6'
_chemical_formula_weight 736.44
_chemical_name_common LTG-GlutaricAcid
_space_group_crystal_system monoclinic
_space_group_IT_number 14
_space_group_name_Hall '-P 2ybc'
_space_group_name_H-M_alt 'P 1 21/c 1'
_symmetry_space_group_name_Hall '-P 2ybc'
_symmetry_space_group_name_H-M 'P 1 21/c 1'
_atom_sites_solution_hydrogens geom
_atom_sites_solution_primary direct
_atom_sites_solution_secondary difmap
_cell_angle_alpha 90
_cell_angle_beta 90.170(11)
_cell_angle_gamma 90
_cell_formula_units_Z 4
_cell_length_a 8.8620(6)
_cell_length_b 16.8932(11)
_cell_length_c 22.8226(12)
_cell_measurement_reflns_used 3732
_cell_measurement_temperature 150.(2)
_cell_measurement_theta_max 23.5099
_cell_measurement_theta_min 2.4113
_cell_volume 3416.7(4)
_computing_cell_refinement 'SAINT V7.68A (Bruker AXS, 2009)'
_computing_data_collection 'APEX2 (Bruker)'
_computing_data_reduction 'SAINT V7.68A (Bruker AXS, 2009)'
_computing_molecular_graphics 'SHELXTL (Bruker AXS)'
_computing_publication_material 'SHELXTL (Bruker AXS)'
_computing_structure_refinement 'SHELXL-97 (Sheldrick, 2008)'
_computing_structure_solution 'SHELXS-97 (Sheldrick, 2008)'
_diffrn_ambient_temperature 150.(2)
_diffrn_detector_area_resol_mean 8.3333
_diffrn_measured_fraction_theta_full 0.848
_diffrn_measured_fraction_theta_max 0.848
_diffrn_measurement_device_type 'Bruker Kappa APEX II'
_diffrn_measurement_method 'phi and omega scans'
_diffrn_radiation_monochromator graphite
_diffrn_radiation_type 'Mo K\a'
_diffrn_radiation_wavelength 0.71073
_diffrn_reflns_av_R_equivalents 0.0855
_diffrn_reflns_av_sigmaI/netI 0.1458
_diffrn_reflns_limit_h_max 10
_diffrn_reflns_limit_h_min -9
_diffrn_reflns_limit_k_max 20
_diffrn_reflns_limit_k_min -20
_diffrn_reflns_limit_l_max 27
_diffrn_reflns_limit_l_min -27
_diffrn_reflns_number 19092
_diffrn_reflns_theta_full 25.07
_diffrn_reflns_theta_max 25.07
_diffrn_reflns_theta_min 1.78
_diffrn_source 'sealed tube'
_diffrn_source_type 'fine focus'
_exptl_absorpt_coefficient_mu 0.402
_exptl_absorpt_correction_T_max 0.7452
_exptl_absorpt_correction_T_min 0.6335
_exptl_absorpt_correction_type multi-scan
_exptl_absorpt_process_details 'SADABS V2008/1 (Bruker AXS)'
_exptl_crystal_colour colourless
_exptl_crystal_density_diffrn 1.432
_exptl_crystal_density_method 'not measured'
_exptl_crystal_description rectangular
_exptl_crystal_F_000 1528
_exptl_crystal_size_max 0.300
_exptl_crystal_size_mid 0.280
_exptl_crystal_size_min 0.250
_refine_diff_density_max 1.168
_refine_diff_density_min -0.550
_refine_ls_extinction_method none
_refine_ls_goodness_of_fit_ref 0.918
_refine_ls_hydrogen_treatment mixed
_refine_ls_matrix_type full
_refine_ls_number_parameters 397
_refine_ls_number_reflns 5148
_refine_ls_number_restraints 0
_refine_ls_restrained_S_all 0.918
_refine_ls_R_factor_all 0.1213
_refine_ls_R_factor_gt 0.0695
_refine_ls_shift/su_max 0.055
_refine_ls_shift/su_mean 0.006
_refine_ls_structure_factor_coef Fsqd
_refine_ls_weighting_details 'calc w=1/[\s^2^(Fo^2^)+(0.1052P)^2^+0.0000P] where P=(Fo^2^+2Fc^2^)/3'
_refine_ls_weighting_scheme calc
_refine_ls_wR_factor_gt 0.1844
_refine_ls_wR_factor_ref 0.2042
_reflns_number_gt 2782
_reflns_number_total 5148
_reflns_threshold_expression >2sigma(I)
_cod_data_source_file cg301556j_si_006.cif
_cod_data_source_block 9
_cod_database_code 4507348

loop_
_space_group_symop_operation_xyz
'x, y, z'
'-x, y+1/2, -z+1/2'
'-x, -y, -z'
'x, -y-1/2, z-1/2'

loop_
_atom_site_type_symbol
_atom_site_label
_atom_site_fract_x
_atom_site_fract_y
_atom_site_fract_z
_atom_site_U_iso_or_equiv
_atom_site_adp_type
_atom_site_calc_flag
_atom_site_refinement_flags
_atom_site_occupancy
Cl Cl1 0.3865(2) 0.02648(8) 0.93346(6) 0.0458(4) Uani d . 1
Cl Cl2 0.5366(2) 0.16433(9) 1.00638(6) 0.0482(4) Uani d . 1
Cl Cl3 -0.1528(2) 0.19664(8) 0.12440(6) 0.0446(4) Uani d . 1
Cl Cl4 -0.0175(2) 0.30873(10) 0.22098(6) 0.0589(5) Uani d . 1
O O3 0.6278(4) 0.18936(17) 0.80044(15) 0.0301(9) Uani d . 1
O O6 0.6230(13) 0.4320(5) 0.8983(4) 0.157(3) Uiso d . 1
O O2 0.2164(4) 0.41960(18) 0.65165(14) 0.0275(8) Uani d . 1
O O4 0.7517(5) 0.29465(18) 0.83208(15) 0.0313(9) Uani d . 1
N N2 0.2450(5) -0.0127(2) 0.74222(17) 0.0260(10) Uani d . 1
N N3 0.0467(5) -0.0980(2) 0.72743(18) 0.0294(10) Uani d . 1
H H3A 0.0957 -0.1194 0.6979 0.035 Uiso calc R 1
H H3B -0.0432 -0.1158 0.737 0.035 Uiso calc R 1
N N8 -0.2405(5) 0.0912(2) -0.11810(18) 0.0283(10) Uani d . 1
H H8A -0.2524 0.0395 -0.1168 0.034 Uiso calc R 1
H H8B -0.2856 0.119 -0.1456 0.034 Uiso calc R 1
C C12 0.1702(8) 0.3607(4) 0.1369(3) 0.0516(17) Uani d . 1
H H12 0.2125 0.3936 0.1664 0.062 Uiso calc R 1
C C13 0.2221(8) 0.3647(4) 0.0819(3) 0.0586(19) Uani d . 1
H H13 0.2985 0.402 0.0725 0.07 Uiso calc R 1
C C14 0.1650(8) 0.3143(3) 0.0376(3) 0.0442(15) Uani d . 1
H H14 0.2051 0.3164 -0.0009 0.053 Uiso calc R 1
O O1 0.2504(4) 0.3678(2) 0.74014(15) 0.0422(10) Uani d . 1
C C3 0.4228(7) 0.2612(3) 0.9251(2) 0.0356(13) Uani d . 1
H H3 0.4714 0.3022 0.9465 0.043 Uiso calc R 1
C C4 0.3386(7) 0.2795(3) 0.8751(2) 0.0373(14) Uani d . 1
H H4 0.3284 0.3331 0.8631 0.045 Uiso calc R 1
C C5 0.2701(7) 0.2205(3) 0.8431(2) 0.0304(12) Uani d . 1
H H5 0.2132 0.2333 0.8091 0.036 Uiso calc R 1
C C6 0.2847(6) 0.1410(3) 0.8611(2) 0.0266(12) Uani d . 1
C C7 0.2212(6) 0.0766(3) 0.8242(2) 0.0266(12) Uani d . 1
C C8 0.3041(6) 0.0449(3) 0.7748(2) 0.0252(12) Uani d . 1
C C9 0.1077(6) -0.0396(3) 0.7571(2) 0.0238(11) Uani d . 1
C C2 0.4355(7) 0.1842(3) 0.9432(2) 0.0302(12) Uani d . 1
C C1 0.3667(6) 0.1238(3) 0.9113(2) 0.0290(12) Uani d . 1
N N4 0.0327(5) -0.0090(2) 0.80340(18) 0.0288(10) Uani d . 1
H H4A -0.0571 -0.0281 0.8117 0.035 Uiso calc R 1
N N5 0.0882(5) 0.0493(2) 0.83750(18) 0.0310(11) Uani d . 1
N N1 0.4391(5) 0.0723(2) 0.76057(18) 0.0307(10) Uani d . 1
H H1A 0.4872 0.0524 0.7303 0.037 Uiso calc R 1
H H1B 0.4807 0.1103 0.7814 0.037 Uiso calc R 1
C C11 0.0551(7) 0.3086(3) 0.1509(2) 0.0355(14) Uani d . 1
C C10 -0.0042(6) 0.2589(3) 0.1084(2) 0.0295(12) Uani d . 1
C C15 0.0500(6) 0.2617(3) 0.0509(2) 0.0257(12) Uani d . 1
C C16 -0.0152(6) 0.2124(3) 0.0035(2) 0.0251(12) Uani d . 1
N N10 -0.0769(5) 0.2501(2) -0.03959(17) 0.0275(10) Uani d . 1
N N9 -0.1420(5) 0.2066(2) -0.08207(17) 0.0264(10) Uani d . 1
H H9 -0.1777 0.2309 -0.1133 0.032 Uiso calc R 1
C C18 -0.1546(6) 0.1271(3) -0.0787(2) 0.0235(11) Uani d . 1
C C17 -0.0083(6) 0.1261(3) 0.0036(2) 0.0253(11) Uani d . 1
N N7 -0.0860(5) 0.0854(2) -0.03698(17) 0.0265(10) Uani d . 1
N N6 0.0749(6) 0.0879(2) 0.04125(18) 0.0373(12) Uani d . 1
H H6C 0.0797 0.0359 0.0399 0.045 Uiso calc R 1
H H6D 0.1262 0.114 0.068 0.045 Uiso calc R 1
C C19 0.2841(6) 0.3745(3) 0.6873(2) 0.0271(12) Uani d . 1
C C20 0.4126(6) 0.3254(3) 0.6625(2) 0.0271(12) Uani d . 1
H H20B 0.4902 0.3618 0.6469 0.032 Uiso calc R 1
H H20A 0.3733 0.2938 0.6293 0.032 Uiso calc R 1
C C21 0.4879(6) 0.2693(3) 0.7065(2) 0.0265(11) Uani d . 1
H H21B 0.4088 0.2393 0.7274 0.032 Uiso calc R 1
H H21A 0.5506 0.2307 0.6848 0.032 Uiso calc R 1
C C22 0.5859(6) 0.3117(3) 0.7508(2) 0.0244(11) Uani d . 1
H H22A 0.6665 0.34 0.7294 0.029 Uiso calc R 1
H H22B 0.5233 0.3521 0.7706 0.029 Uiso calc R 1
C C23 0.6593(6) 0.2610(3) 0.7973(2) 0.0244(11) Uani d . 1
O O5 0.3614(8) 0.4867(4) 0.8192(3) 0.0857(17) Uiso d . 1
H H5A 0.3236 0.478 0.7861 0.128 Uiso calc R 1
C C27 0.2557(17) 0.5244(7) 0.8544(6) 0.132(4) Uiso d . 1
H H27A 0.1582 0.4973 0.8476 0.159 Uiso calc R 1
H H27B 0.2444 0.5788 0.8389 0.159 Uiso calc R 1
C C24 0.329(3) 0.5935(14) 0.9439(9) 0.265(11) Uiso d . 1
H H24B 0.2457 0.6259 0.9593 0.398 Uiso calc R 1
H H24A 0.3887 0.6251 0.9166 0.398 Uiso calc R 1
H H24C 0.3927 0.5758 0.9764 0.398 Uiso calc R 1
C C25 0.273(3) 0.5317(15) 0.9165(11) 0.248(10) Uiso d . 1
H H25 0.3571 0.4932 0.9229 0.298 Uiso calc R 1
C C26 0.158(3) 0.4917(12) 0.9443(9) 0.274(12) Uiso d . 1
H H26A 0.1077 0.4563 0.9163 0.41 Uiso calc R 1
H H26B 0.0844 0.5298 0.9595 0.41 Uiso calc R 1
H H26C 0.1993 0.4605 0.9767 0.41 Uiso calc R 1

loop_
_atom_site_aniso_label
_atom_site_aniso_U_11
_atom_site_aniso_U_22
_atom_site_aniso_U_33
_atom_site_aniso_U_12
_atom_site_aniso_U_13
_atom_site_aniso_U_23
Cl1 0.0645(12) 0.0315(7) 0.0412(8) 0.0004(7) -0.0149(8) 0.0086(6)
Cl2 0.0576(12) 0.0597(9) 0.0273(7) 0.0001(8) -0.0130(7) -0.0048(6)
Cl3 0.0529(11) 0.0482(8) 0.0326(8) -0.0114(7) 0.0079(7) -0.0006(6)
Cl4 0.0806(15) 0.0706(11) 0.0255(8) 0.0049(9) 0.0013(8) -0.0157(7)
O3 0.034(2) 0.0217(18) 0.035(2) -0.0009(15) -0.0106(18) 0.0082(14)
O2 0.031(2) 0.0272(17) 0.0240(18) 0.0083(15) -0.0074(16) 0.0080(14)
O4 0.036(2) 0.0290(18) 0.0287(19) -0.0048(15) -0.0139(18) 0.0062(15)
N2 0.027(3) 0.024(2) 0.028(2) -0.0011(17) 0.001(2) -0.0017(17)
N3 0.026(3) 0.031(2) 0.031(2) -0.0029(18) -0.002(2) -0.0087(18)
N8 0.036(3) 0.022(2) 0.026(2) 0.0045(18) -0.015(2) -0.0011(17)
C12 0.053(5) 0.063(4) 0.040(4) -0.008(3) -0.010(3) -0.026(3)
C13 0.049(5) 0.066(4) 0.060(4) -0.025(3) 0.005(4) -0.027(3)
C14 0.044(4) 0.053(3) 0.035(3) -0.011(3) 0.009(3) -0.010(3)
O1 0.033(3) 0.068(3) 0.026(2) 0.019(2) 0.0057(18) 0.0172(18)
C3 0.039(4) 0.039(3) 0.029(3) -0.004(3) 0.004(3) -0.009(2)
C4 0.051(4) 0.023(3) 0.037(3) -0.001(2) 0.005(3) 0.000(2)
C5 0.037(4) 0.029(3) 0.025(3) 0.003(2) 0.002(2) -0.003(2)
C6 0.027(3) 0.028(2) 0.024(3) 0.004(2) 0.001(2) -0.005(2)
C7 0.030(3) 0.024(2) 0.025(3) 0.002(2) 0.000(2) 0.001(2)
C8 0.028(3) 0.020(2) 0.028(3) 0.006(2) -0.004(2) 0.0057(19)
C9 0.028(3) 0.020(2) 0.023(3) 0.003(2) -0.005(2) 0.0039(19)
C2 0.034(4) 0.037(3) 0.019(3) 0.003(2) 0.005(2) -0.006(2)
C1 0.032(3) 0.028(3) 0.027(3) 0.004(2) 0.003(2) 0.003(2)
N4 0.026(3) 0.032(2) 0.029(2) -0.0047(18) 0.001(2) -0.0039(18)
N5 0.031(3) 0.031(2) 0.031(2) -0.0006(19) 0.001(2) -0.0052(18)
N1 0.031(3) 0.030(2) 0.031(2) -0.0082(19) 0.004(2) -0.0062(18)
C11 0.043(4) 0.038(3) 0.025(3) 0.008(3) -0.006(3) -0.014(2)
C10 0.033(3) 0.028(3) 0.028(3) 0.004(2) -0.002(2) -0.001(2)
C15 0.034(3) 0.020(2) 0.023(3) 0.001(2) -0.001(2) -0.0012(19)
C16 0.031(3) 0.023(2) 0.022(3) 0.003(2) -0.003(2) -0.0038(19)
N10 0.034(3) 0.025(2) 0.023(2) 0.0005(18) -0.001(2) -0.0007(17)
N9 0.040(3) 0.019(2) 0.020(2) 0.0013(17) -0.009(2) 0.0003(16)
C18 0.027(3) 0.022(2) 0.021(3) 0.007(2) -0.001(2) -0.0040(19)
C17 0.032(3) 0.024(2) 0.019(2) 0.005(2) -0.003(2) -0.0017(19)
N7 0.041(3) 0.0184(19) 0.020(2) 0.0072(18) -0.010(2) -0.0029(16)
N6 0.057(4) 0.023(2) 0.033(3) 0.009(2) -0.023(2) -0.0077(18)
C19 0.024(3) 0.030(3) 0.028(3) -0.002(2) -0.004(2) -0.001(2)
C20 0.026(3) 0.033(3) 0.022(3) 0.001(2) -0.005(2) 0.004(2)
C21 0.027(3) 0.025(2) 0.028(3) 0.003(2) -0.008(2) 0.002(2)
C22 0.028(3) 0.022(2) 0.023(3) 0.000(2) -0.005(2) 0.0037(19)
C23 0.020(3) 0.029(3) 0.023(3) 0.003(2) -0.004(2) 0.002(2)

loop_
_atom_type_symbol
_atom_type_description
_atom_type_scat_dispersion_real
_atom_type_scat_dispersion_imag
_atom_type_scat_source
C C 0.0033 0.0016 'International Tables Vol C Tables 4.2.6.8 and 6.1.1.4'
H H 0.0000 0.0000 'International Tables Vol C Tables 4.2.6.8 and 6.1.1.4'
N N 0.0061 0.0033 'International Tables Vol C Tables 4.2.6.8 and 6.1.1.4'
O O 0.0106 0.0060 'International Tables Vol C Tables 4.2.6.8 and 6.1.1.4'
Cl Cl 0.1484 0.1585 'International Tables Vol C Tables 4.2.6.8 and 6.1.1.4'

loop_
_geom_angle_atom_site_label_1
_geom_angle_atom_site_label_2
_geom_angle_atom_site_label_3
_geom_angle
C8 N2 C9 117.5(4)
C9 N3 H3A 120.0
C9 N3 H3B 120.0
H3A N3 H3B 120.0
C18 N8 H8A 120.0
C18 N8 H8B 120.0
H8A N8 H8B 120.0
C13 C12 C11 120.2(5)
C13 C12 H12 119.9
C11 C12 H12 119.9
C12 C13 C14 121.0(6)
C12 C13 H13 119.5
C14 C13 H13 119.5
C15 C14 C13 119.5(6)
C15 C14 H14 120.3
C13 C14 H14 120.3
C2 C3 C4 120.0(5)
C2 C3 H3 120.0
C4 C3 H3 120.0
C5 C4 C3 120.5(5)
C5 C4 H4 119.7
C3 C4 H4 119.8
C4 C5 C6 119.7(5)
C4 C5 H5 120.1
C6 C5 H5 120.1
C1 C6 C5 119.2(4)
C1 C6 C7 120.9(4)
C5 C6 C7 119.8(4)
N5 C7 C8 120.7(5)
N5 C7 C6 117.9(5)
C8 C7 C6 121.4(5)
N1 C8 N2 118.2(5)
N1 C8 C7 121.4(5)
N2 C8 C7 120.3(5)
N3 C9 N2 119.7(5)
N3 C9 N4 119.2(5)
N2 C9 N4 121.1(4)
C3 C2 C1 120.1(5)
C3 C2 Cl2 118.6(4)
C1 C2 Cl2 121.3(4)
C6 C1 C2 120.5(5)
C6 C1 Cl1 119.6(4)
C2 C1 Cl1 119.9(4)
N5 N4 C9 123.4(5)
N5 N4 H4A 118.3
C9 N4 H4A 118.3
C7 N5 N4 117.0(4)
C8 N1 H1A 120.0
C8 N1 H1B 120.0
H1A N1 H1B 120.0
C12 C11 C10 120.1(5)
C12 C11 Cl4 119.3(4)
C10 C11 Cl4 120.6(5)
C11 C10 C15 120.4(5)
C11 C10 Cl3 120.5(4)
C15 C10 Cl3 118.9(4)
C14 C15 C10 118.7(5)
C14 C15 C16 119.2(5)
C10 C15 C16 122.1(5)
N10 C16 C17 120.7(4)
N10 C16 C15 116.2(4)
C17 C16 C15 123.0(4)
C16 N10 N9 117.3(4)
N10 N9 C18 122.5(4)
N10 N9 H9 118.7
C18 N9 H9 118.7
N8 C18 N7 120.3(4)
N8 C18 N9 117.7(4)
N7 C18 N9 121.9(4)
N6 C17 N7 119.3(4)
N6 C17 C16 121.4(4)
N7 C17 C16 119.3(4)
C18 N7 C17 117.1(4)
C17 N6 H6C 120.0
C17 N6 H6D 120.0
H6C N6 H6D 120.0
O1 C19 O2 124.2(5)
O1 C19 C20 119.4(4)
O2 C19 C20 116.4(4)
C19 C20 C21 114.9(4)
C19 C20 H20B 108.6
C21 C20 H20B 108.6
C19 C20 H20A 108.5
C21 C20 H20A 108.6
H20B C20 H20A 107.5
C22 C21 C20 113.2(4)
C22 C21 H21B 108.9
C20 C21 H21B 109.0
C22 C21 H21A 108.9
C20 C21 H21A 108.9
H21B C21 H21A 107.8
C23 C22 C21 116.6(4)
C23 C22 H22A 108.1
C21 C22 H22A 108.1
C23 C22 H22B 108.2
C21 C22 H22B 108.1
H22A C22 H22B 107.3
O3 C23 O4 122.8(4)
O3 C23 C22 119.8(4)
O4 C23 C22 117.5(4)
C27 O5 H5A 109.5
O5 C27 C25 122.8(18)
O5 C27 H27A 106.6
C25 C27 H27A 106.6
O5 C27 H27B 106.7
C25 C27 H27B 106.7
H27A C27 H27B 106.6
C25 C24 H24B 110.0
C25 C24 H24A 110.3
H24B C24 H24A 109.0
C25 C24 H24C 109.4
H24B C24 H24C 109.0
H24A C24 H24C 109.2
C24 C25 C26 117.(3)
C24 C25 C27 125.(2)
C26 C25 C27 110.(2)
C24 C25 H25 99.7
C26 C25 H25 99.6
C27 C25 H25 99.6
C25 C26 H26A 109.5
C25 C26 H26B 109.5
H26A C26 H26B 109.5
C25 C26 H26C 109.5
H26A C26 H26C 109.5
H26B C26 H26C 109.5

loop_
_geom_bond_atom_site_label_1
_geom_bond_atom_site_label_2
_geom_bond_distance
Cl1 C1 1.729(5)
Cl2 C2 1.727(5)
Cl3 C10 1.726(6)
Cl4 C11 1.725(6)
O3 C23 1.245(6)
O2 C19 1.265(6)
O4 C23 1.273(6)
N2 C8 1.331(6)
N2 C9 1.343(7)
N3 C9 1.313(6)
N3 H3A 0.88
N3 H3B 0.88
N8 C18 1.323(6)
N8 H8A 0.88
N8 H8B 0.88
C12 C13 1.340(9)
C12 C11 1.385(9)
C12 H12 0.95
C13 C14 1.414(8)
C13 H13 0.95
C14 C15 1.385(8)
C14 H14 0.95
O1 C19 1.248(6)
C3 C2 1.371(7)
C3 C4 1.395(8)
C3 H3 0.95
C4 C5 1.375(7)
C4 H4 0.95
C5 C6 1.411(7)
C5 H5 0.95
C6 C1 1.384(7)
C6 C7 1.485(7)
C7 N5 1.303(7)
C7 C8 1.450(7)
C8 N1 1.324(7)
C9 N4 1.352(6)
C2 C1 1.394(7)
N4 N5 1.347(6)
N4 H4A 0.88
N1 H1A 0.88
N1 H1B 0.88
C11 C10 1.386(7)
C10 C15 1.400(7)
C15 C16 1.481(6)
C16 N10 1.292(6)
C16 C17 1.458(6)
N10 N9 1.344(5)
N9 C18 1.351(6)
N9 H9 0.88
C18 N7 1.330(6)
C17 N6 1.303(6)
C17 N7 1.341(6)
N6 H6C 0.88
N6 H6D 0.88
C19 C20 1.519(7)
C20 C21 1.532(6)
C20 H20B 0.99
C20 H20A 0.99
C21 C22 1.512(7)
C21 H21B 0.99
C21 H21A 0.99
C22 C23 1.508(6)
C22 H22A 0.99
C22 H22B 0.99
O5 C27 1.390(14)
O5 H5A 0.84
C27 C25 1.43(2)
C27 H27A 0.99
C27 H27B 0.99
C24 C25 1.31(3)
C24 H24B 0.9836
C24 H24A 0.9837
C24 H24C 0.9833
C25 C26 1.38(3)
C25 H25 1.0
C26 H26A 0.9801
C26 H26B 0.9801
C26 H26C 0.9801

loop_
_geom_torsion_atom_site_label_1
_geom_torsion_atom_site_label_2
_geom_torsion_atom_site_label_3
_geom_torsion_atom_site_label_4
_geom_torsion
C11 C12 C13 C14 -2.3(12)
C12 C13 C14 C15 2.2(11)
C2 C3 C4 C5 -1.2(9)
C3 C4 C5 C6 0.3(9)
C4 C5 C6 C1 0.7(8)
C4 C5 C6 C7 -175.2(5)
C1 C6 C7 N5 87.4(6)
C5 C6 C7 N5 -96.8(6)
C1 C6 C7 C8 -92.5(6)
C5 C6 C7 C8 83.3(6)
C9 N2 C8 N1 -179.7(4)
C9 N2 C8 C7 -0.2(6)
N5 C7 C8 N1 179.7(4)
C6 C7 C8 N1 -0.4(7)
N5 C7 C8 N2 0.2(7)
C6 C7 C8 N2 -179.9(4)
C8 N2 C9 N3 -177.9(4)
C8 N2 C9 N4 0.2(7)
C4 C3 C2 C1 1.2(9)
C4 C3 C2 Cl2 -178.3(4)
C5 C6 C1 C2 -0.7(8)
C7 C6 C1 C2 175.1(5)
C5 C6 C1 Cl1 -179.5(4)
C7 C6 C1 Cl1 -3.8(7)
C3 C2 C1 C6 -0.3(8)
Cl2 C2 C1 C6 179.2(4)
C3 C2 C1 Cl1 178.6(4)
Cl2 C2 C1 Cl1 -1.9(7)
N3 C9 N4 N5 177.9(4)
N2 C9 N4 N5 -0.2(7)
C8 C7 N5 N4 -0.2(7)
C6 C7 N5 N4 179.9(4)
C9 N4 N5 C7 0.2(7)
C13 C12 C11 C10 1.7(10)
C13 C12 C11 Cl4 -176.1(6)
C12 C11 C10 C15 -1.0(9)
Cl4 C11 C10 C15 176.9(4)
C12 C11 C10 Cl3 -177.3(5)
Cl4 C11 C10 Cl3 0.5(7)
C13 C14 C15 C10 -1.4(9)
C13 C14 C15 C16 176.5(6)
C11 C10 C15 C14 0.8(8)
Cl3 C10 C15 C14 177.2(5)
C11 C10 C15 C16 -177.0(5)
Cl3 C10 C15 C16 -0.6(7)
C14 C15 C16 N10 -60.4(7)
C10 C15 C16 N10 117.4(6)
C14 C15 C16 C17 118.1(6)
C10 C15 C16 C17 -64.1(7)
C17 C16 N10 N9 3.9(8)
C15 C16 N10 N9 -177.6(4)
C16 N10 N9 C18 5.2(7)
N10 N9 C18 N8 169.7(5)
N10 N9 C18 N7 -9.1(8)
N10 C16 C17 N6 168.3(5)
C15 C16 C17 N6 -10.1(8)
N10 C16 C17 N7 -9.8(8)
C15 C16 C17 N7 171.8(5)
N8 C18 N7 C17 -176.0(5)
N9 C18 N7 C17 2.9(8)
N6 C17 N7 C18 -172.1(5)
C16 C17 N7 C18 6.0(7)
O1 C19 C20 C21 1.3(7)
O2 C19 C20 C21 -177.8(4)
C19 C20 C21 C22 -73.0(6)
C20 C21 C22 C23 177.5(4)
C21 C22 C23 O3 -5.8(7)
C21 C22 C23 O4 174.4(5)
O5 C27 C25 C24 96.(3)
O5 C27 C25 C26 -117.(2)
